data_4117778
loop_
_publ_author_name
'Ming Fang'
'Joy H. Farnaby'
'Joseph W. Ziller'
'Jefferson E. Bates'
'Filipp Furche'
'William J. Evans'

_publ_section_title
;
 Isolation of (CO)1- and (CO2)1-Radical Complexes of Rare Earths via
 Ln(NR2)3/K Reduction and [K2(18-crown-6)2]2+ Oligomerization
;
_journal_name_full 'Journal of the American Chemical Society'
_journal_page_first 6064
_journal_page_last 6067
_journal_paper_doi 10.1021/ja211220r
_journal_volume 134
_journal_year 2012
_chemical_absolute_configuration unk
_chemical_formula_sum 'C44 H102 K2 Lu N3 O14 Si6'
_chemical_formula_weight 1319.00
_chemical_name_systematic
; 
 ? 
;
_space_group_IT_number 4
_symmetry_cell_setting monoclinic
_symmetry_space_group_name_Hall 'P 2yb'
_symmetry_space_group_name_H-M 'P 1 21 1'
_atom_sites_solution_hydrogens geom
_atom_sites_solution_primary direct
_atom_sites_solution_secondary difmap
_audit_creation_method SHELXTL
_cell_angle_alpha 90.00
_cell_angle_beta 100.9490(10)
_cell_angle_gamma 90.00
_cell_formula_units_Z 2
_cell_length_a 11.1975(8)
_cell_length_b 18.1867(14)
_cell_length_c 16.7355(12)
_cell_measurement_reflns_used 9893
_cell_measurement_temperature 93(2)
_cell_measurement_theta_max 28.04
_cell_measurement_theta_min 2.24
_cell_volume 3346.1(4)
_computing_cell_refinement 'Bruker SAINT'
_computing_data_collection 'Bruker APEX2'
_computing_data_reduction 'Bruker SAINT'
_computing_molecular_graphics 'Bruker SHELXTL'
_computing_publication_material 'Bruker SHELXTL'
_computing_structure_refinement 'SHELXL-97 (Sheldrick, 2008)'
_computing_structure_solution 'SHELXS-97 (Sheldrick, 2008)'
_diffrn_ambient_temperature 93(2)
_diffrn_measured_fraction_theta_full 0.999
_diffrn_measured_fraction_theta_max 0.999
_diffrn_measurement_device_type 'Bruker APEX-II CCD'
_diffrn_measurement_method '\f and \w scans'
_diffrn_radiation_monochromator graphite
_diffrn_radiation_source 'fine-focus sealed tube'
_diffrn_radiation_type MoK\a
_diffrn_radiation_wavelength 0.71073
_diffrn_reflns_av_R_equivalents 0.0449
_diffrn_reflns_av_sigmaI/netI 0.0674
_diffrn_reflns_limit_h_max 13
_diffrn_reflns_limit_h_min -13
_diffrn_reflns_limit_k_max 22
_diffrn_reflns_limit_k_min -22
_diffrn_reflns_limit_l_max 20
_diffrn_reflns_limit_l_min -20
_diffrn_reflns_number 26952
_diffrn_reflns_theta_full 25.50
_diffrn_reflns_theta_max 26.37
_diffrn_reflns_theta_min 1.67
_exptl_absorpt_coefficient_mu 1.760
_exptl_absorpt_correction_T_max 0.7672
_exptl_absorpt_correction_T_min 0.6784
_exptl_absorpt_correction_type numerical
_exptl_absorpt_process_details 'Bruker SADABS'
_exptl_crystal_colour colorless
_exptl_crystal_density_diffrn 1.309
_exptl_crystal_density_meas ?
_exptl_crystal_description irregular
_exptl_crystal_F_000 1384
_exptl_crystal_size_max 0.24
_exptl_crystal_size_mid 0.21
_exptl_crystal_size_min 0.16
_refine_diff_density_max 1.601
_refine_diff_density_min -0.931
_refine_diff_density_rms 0.099
_refine_ls_abs_structure_details 'Flack H D (1983), Acta Cryst. A39, 876-881'
_refine_ls_abs_structure_Flack 0.289(9)
_refine_ls_extinction_method none
_refine_ls_goodness_of_fit_ref 1.029
_refine_ls_hydrogen_treatment constr
_refine_ls_matrix_type full
_refine_ls_number_parameters 705
_refine_ls_number_reflns 13392
_refine_ls_number_restraints 1
_refine_ls_restrained_S_all 1.029
_refine_ls_R_factor_all 0.0518
_refine_ls_R_factor_gt 0.0443
_refine_ls_shift/su_max 0.076
_refine_ls_shift/su_mean 0.005
_refine_ls_structure_factor_coef Fsqd
_refine_ls_weighting_details 'calc w=1/[\s^2^(Fo^2^)+(0.0599P)^2^+1.1425P] where P=(Fo^2^+2Fc^2^)/3'
_refine_ls_weighting_scheme calc
_refine_ls_wR_factor_gt 0.1090
_refine_ls_wR_factor_ref 0.1125
_reflns_number_gt 11774
_reflns_number_total 13392
_reflns_threshold_expression >2sigma(I)
_cod_data_source_file ja211220r_si_008.cif
_cod_data_source_block mf75i
_cod_depositor_comments
;
The following automatic conversions were performed:

'_exptl_crystal_density_meas' value 'none' was changed to '?' - the
value is perceived as not measured.

Automatic conversion script
Id: cif_fix_values 3008 2015-01-20 13:52:24Z robertas 
;
_cod_database_code 4117778

loop_
_symmetry_equiv_pos_as_xyz
'x, y, z'
'-x, y+1/2, -z'

loop_
_atom_site_label
_atom_site_type_symbol
_atom_site_fract_x
_atom_site_fract_y
_atom_site_fract_z
_atom_site_U_iso_or_equiv
_atom_site_adp_type
_atom_site_occupancy
_atom_site_symmetry_multiplicity
_atom_site_calc_flag
_atom_site_refinement_flags
_atom_site_disorder_assembly
_atom_site_disorder_group
Lu1 Lu 0.784811(16) 1.00015(4) 0.240176(11) 0.01923(7) Uani 1 1 d . A .
K1 K 0.88801(11) 0.9988(2) -0.12148(6) 0.0304(2) Uani 1 1 d . . .
K2 K 0.73301(9) 0.99997(19) -0.37805(6) 0.0256(2) Uani 1 1 d . . .
Si1 Si 1.0455(4) 0.9415(2) 0.3673(2) 0.0173(11) Uani 0.622(3) 1 d P A 1
Si2 Si 1.0834(4) 1.0519(2) 0.2426(3) 0.0157(10) Uani 0.622(3) 1 d P A 1
Si3 Si 0.5467(4) 0.8879(3) 0.2486(3) 0.0239(11) Uani 0.622(3) 1 d P A 1
Si4 Si 0.7355(5) 0.8252(3) 0.1657(3) 0.0278(13) Uani 0.622(3) 1 d P A 1
Si5 Si 0.5897(4) 1.1161(2) 0.1159(3) 0.0238(12) Uani 0.622(3) 1 d P A 1
Si6 Si 0.7060(4) 1.1814(3) 0.2718(2) 0.0175(11) Uani 0.622(3) 1 d P A 1
Si1B Si 1.0472(7) 1.0572(5) 0.3692(6) 0.036(2) Uani 0.378(3) 1 d P A 2
Si2B Si 1.0770(9) 0.9526(6) 0.2431(6) 0.036(2) Uani 0.378(3) 1 d P A 2
Si3B Si 0.7036(10) 0.8197(5) 0.2755(7) 0.047(3) Uani 0.378(3) 1 d P A 2
Si4B Si 0.5907(8) 0.8823(4) 0.1136(5) 0.027(2) Uani 0.378(3) 1 d P A 2
Si5B Si 0.7315(8) 1.1754(5) 0.1683(6) 0.034(2) Uani 0.378(3) 1 d P A 2
Si6B Si 0.5432(9) 1.1125(5) 0.2511(8) 0.051(3) Uani 0.378(3) 1 d P A 2
N1 N 0.9865(3) 0.9964(6) 0.2878(2) 0.0212(10) Uani 1 1 d . . .
N2 N 0.6817(9) 0.8937(4) 0.2130(6) 0.026(2) Uani 1 1 d . . .
N3 N 0.6879(8) 1.1066(5) 0.2118(6) 0.027(2) Uani 1 1 d . . .
C1 O 0.8259(4) 0.9981(7) 0.1030(3) 0.0478(15) Uani 0.88 1 d P . .
O1 O 0.8446(5) 0.9973(9) 0.0374(3) 0.0597(19) Uani 0.88 1 d P A .
C2 O 0.7518(4) 1.0015(6) 0.3796(3) 0.0455(14) Uani 0.88 1 d P . .
O2 O 0.7384(4) 1.0028(8) 0.4475(3) 0.0460(14) Uani 0.88 1 d P . .
O3 O 1.0177(9) 1.1336(5) -0.1034(5) 0.044(3) Uani 1 1 d . . .
O4 O 0.7688(10) 1.1253(5) -0.1510(6) 0.048(3) Uani 1 1 d . . .
O5 O 0.6404(4) 0.9999(6) -0.2163(2) 0.0382(10) Uani 1 1 d . . .
O6 O 0.7572(8) 0.8698(4) -0.1562(4) 0.0293(19) Uani 1 1 d . . .
O7 O 1.0152(8) 0.8641(5) -0.1009(5) 0.035(2) Uani 1 1 d . . .
O8 O 1.1319(4) 0.9948(6) -0.0587(3) 0.0421(12) Uani 1 1 d . . .
O9 O 0.8615(9) 0.8678(6) -0.3641(6) 0.057(3) Uani 1 1 d . . .
O10 O 0.9780(3) 1.0013(7) -0.2828(2) 0.0326(8) Uani 1 1 d . . .
O11 O 0.8650(9) 1.1252(5) -0.3663(5) 0.059(3) Uani 1 1 d . . .
O12 O 0.6218(8) 1.1324(5) -0.4185(5) 0.041(2) Uani 1 1 d . . .
O13 O 0.4741(3) 0.9987(7) -0.4066(2) 0.0424(10) Uani 1 1 d . . .
O14 O 0.6100(9) 0.8769(5) -0.4305(6) 0.047(2) Uani 1 1 d . . .
C3 C 1.0788(5) 1.0005(9) 0.4669(3) 0.0378(14) Uani 1 1 d . . .
H3A H 1.0021 1.0193 0.4789 0.057 Uiso 1 1 calc R A 1
H3B H 1.1317 1.0418 0.4594 0.057 Uiso 1 1 calc R A 1
H3C H 1.1193 0.9699 0.5122 0.057 Uiso 1 1 calc R A 1
C4 C 0.9459(6) 0.8617(4) 0.3832(4) 0.0320(15) Uani 1 1 d . . .
H4A H 0.9396 0.8277 0.3372 0.048 Uiso 1 1 calc R A 1
H4B H 0.8647 0.8798 0.3870 0.048 Uiso 1 1 calc R A 1
H4C H 0.9815 0.8362 0.4337 0.048 Uiso 1 1 calc R A 1
C5 C 1.1908(7) 0.8933(4) 0.3537(6) 0.0343(19) Uani 1 1 d . . .
H5A H 1.1757 0.8653 0.3028 0.051 Uiso 1 1 calc R A 1
H5B H 1.2174 0.8598 0.3995 0.051 Uiso 1 1 calc R A 1
H5C H 1.2544 0.9300 0.3519 0.051 Uiso 1 1 calc R A 1
C6 C 1.1542(4) 1.0011(7) 0.1690(3) 0.0307(13) Uani 1 1 d . . .
H6A H 1.0919 0.9878 0.1218 0.046 Uiso 1 1 calc R A 1
H6B H 1.1925 0.9563 0.1947 0.046 Uiso 1 1 calc R A 1
H6C H 1.2160 1.0320 0.1514 0.046 Uiso 1 1 calc R A 1
C7 C 1.2076(8) 1.0951(5) 0.3202(6) 0.041(2) Uani 1 1 d . . .
H7A H 1.2631 1.0568 0.3465 0.061 Uiso 1 1 calc R A 1
H7B H 1.1715 1.1207 0.3614 0.061 Uiso 1 1 calc R A 1
H7C H 1.2529 1.1304 0.2932 0.061 Uiso 1 1 calc R A 1
C8 C 1.0038(6) 1.1318(4) 0.1840(4) 0.0341(15) Uani 1 1 d . . .
H8A H 0.9342 1.1138 0.1442 0.051 Uiso 1 1 calc R A 1
H8B H 1.0605 1.1573 0.1555 0.051 Uiso 1 1 calc R A 1
H8C H 0.9753 1.1659 0.2216 0.051 Uiso 1 1 calc R A 1
C9 C 0.5621(15) 0.8209(8) 0.3367(9) 0.080(6) Uani 1 1 d . . .
H9A H 0.4826 0.8140 0.3520 0.120 Uiso 1 1 calc R A 1
H9B H 0.6197 0.8406 0.3833 0.120 Uiso 1 1 calc R A 1
H9C H 0.5919 0.7736 0.3205 0.120 Uiso 1 1 calc R A 1
C10 C 0.4834(5) 0.9786(4) 0.2751(4) 0.0333(18) Uani 1 1 d . . .
H10A H 0.3947 0.9751 0.2680 0.050 Uiso 1 1 calc R A 1
H10B H 0.5049 1.0170 0.2393 0.050 Uiso 1 1 calc R A 1
H10C H 0.5177 0.9910 0.3318 0.050 Uiso 1 1 calc R A 1
C11 C 0.4222(7) 0.8464(4) 0.1679(7) 0.057(3) Uani 1 1 d . . .
H11A H 0.3449 0.8472 0.1873 0.086 Uiso 1 1 calc R A 1
H11B H 0.4433 0.7955 0.1572 0.086 Uiso 1 1 calc R A 1
H11C H 0.4141 0.8752 0.1176 0.086 Uiso 1 1 calc R A 1
C12 C 0.7155(12) 0.7292(6) 0.2159(9) 0.058(4) Uani 1 1 d . . .
H12A H 0.7137 0.7361 0.2737 0.087 Uiso 1 1 calc R A 1
H12B H 0.7838 0.6971 0.2104 0.087 Uiso 1 1 calc R A 1
H12C H 0.6392 0.7066 0.1886 0.087 Uiso 1 1 calc R A 1
C13 C 0.6625(13) 0.8256(7) 0.0504(8) 0.059(4) Uani 1 1 d . . .
H13A H 0.6906 0.8689 0.0243 0.088 Uiso 1 1 calc R A 1
H13B H 0.5737 0.8272 0.0441 0.088 Uiso 1 1 calc R A 1
H13C H 0.6863 0.7809 0.0247 0.088 Uiso 1 1 calc R A 1
C14 C 0.9018(6) 0.8303(4) 0.1675(5) 0.0369(16) Uani 1 1 d . . .
H14A H 0.9360 0.8728 0.1998 0.055 Uiso 1 1 calc R A 1
H14B H 0.9161 0.8354 0.1118 0.055 Uiso 1 1 calc R A 1
H14C H 0.9409 0.7852 0.1918 0.055 Uiso 1 1 calc R A 1
C15 C 0.5300(6) 1.0261(4) 0.0698(4) 0.0352(16) Uani 1 1 d . . .
H15A H 0.5979 0.9920 0.0702 0.053 Uiso 1 1 calc R A 1
H15B H 0.4877 1.0341 0.0137 0.053 Uiso 1 1 calc R A 1
H15C H 0.4732 1.0051 0.1016 0.053 Uiso 1 1 calc R A 1
C16 C 0.4454(7) 1.1693(5) 0.1207(6) 0.0417(19) Uani 1 1 d . . .
H16A H 0.4660 1.2207 0.1348 0.063 Uiso 1 1 calc R A 1
H16B H 0.4051 1.1475 0.1621 0.063 Uiso 1 1 calc R A 1
H16C H 0.3906 1.1673 0.0675 0.063 Uiso 1 1 calc R A 1
C17 C 0.6578(10) 1.1678(7) 0.0399(7) 0.046(3) Uani 1 1 d . . .
H17A H 0.7283 1.1408 0.0282 0.069 Uiso 1 1 calc R A 1
H17B H 0.6838 1.2165 0.0617 0.069 Uiso 1 1 calc R A 1
H17C H 0.5973 1.1735 -0.0104 0.069 Uiso 1 1 calc R A 1
C18 C 0.7119(10) 1.2713(6) 0.2189(7) 0.040(3) Uani 1 1 d . . .
H18A H 0.7738 1.2691 0.1848 0.061 Uiso 1 1 calc R A 1
H18B H 0.7325 1.3104 0.2594 0.061 Uiso 1 1 calc R A 1
H18C H 0.6324 1.2815 0.1848 0.061 Uiso 1 1 calc R A 1
C19 C 0.5695(11) 1.1814(9) 0.3354(8) 0.075(5) Uani 1 1 d . . .
H19A H 0.5616 1.1322 0.3578 0.113 Uiso 1 1 calc R A 1
H19B H 0.4931 1.1949 0.2993 0.113 Uiso 1 1 calc R A 1
H19C H 0.5875 1.2170 0.3800 0.113 Uiso 1 1 calc R A 1
C20 C 0.8486(6) 1.1771(4) 0.3523(4) 0.0348(16) Uani 1 1 d . . .
H20A H 0.8630 1.1263 0.3711 0.052 Uiso 1 1 calc R A 1
H20B H 0.8390 1.2085 0.3983 0.052 Uiso 1 1 calc R A 1
H20C H 0.9179 1.1944 0.3294 0.052 Uiso 1 1 calc R A 1
C21 C 0.9383(14) 1.1835(7) -0.0760(8) 0.058(4) Uani 1 1 d . . .
H21A H 0.9807 1.2305 -0.0596 0.070 Uiso 1 1 calc R . .
H21B H 0.9089 1.1630 -0.0284 0.070 Uiso 1 1 calc R . .
C22 C 0.8292(12) 1.1964(6) -0.1481(8) 0.047(4) Uani 1 1 d . . .
H22A H 0.7758 1.2367 -0.1362 0.056 Uiso 1 1 calc R . .
H22B H 0.8574 1.2072 -0.1995 0.056 Uiso 1 1 calc R . .
C23 C 0.6573(14) 1.1323(7) -0.2072(8) 0.052(4) Uani 1 1 d . . .
H23A H 0.6726 1.1339 -0.2635 0.063 Uiso 1 1 calc R . .
H23B H 0.6158 1.1784 -0.1967 0.063 Uiso 1 1 calc R . .
C24 C 0.5728(14) 1.0619(8) -0.1958(9) 0.058(4) Uani 1 1 d . . .
H24A H 0.5601 1.0584 -0.1390 0.069 Uiso 1 1 calc R . .
H24B H 0.4926 1.0653 -0.2327 0.069 Uiso 1 1 calc R . .
C25 C 0.5809(11) 0.9329(7) -0.1996(8) 0.045(3) Uani 1 1 d . . .
H25A H 0.5712 0.9330 -0.1420 0.054 Uiso 1 1 calc R . .
H25B H 0.4987 0.9311 -0.2341 0.054 Uiso 1 1 calc R . .
C26 C 0.6449(11) 0.8716(7) -0.2139(8) 0.042(3) Uani 1 1 d . . .
H26A H 0.6614 0.8731 -0.2699 0.050 Uiso 1 1 calc R . .
H26B H 0.5968 0.8269 -0.2084 0.050 Uiso 1 1 calc R . .
C27 C 0.8236(13) 0.8070(7) -0.1461(7) 0.048(4) Uani 1 1 d . . .
H27A H 0.8487 0.7952 -0.1982 0.057 Uiso 1 1 calc R . .
H27B H 0.7704 0.7665 -0.1342 0.057 Uiso 1 1 calc R . .
C28 C 0.9281(11) 0.8082(6) -0.0845(6) 0.036(3) Uani 1 1 d . . .
H28A H 0.9674 0.7592 -0.0807 0.043 Uiso 1 1 calc R . .
H28B H 0.9044 0.8188 -0.0316 0.043 Uiso 1 1 calc R . .
C29 C 1.1250(12) 0.8693(6) -0.0379(7) 0.045(3) Uani 1 1 d . . .
H29A H 1.1738 0.8238 -0.0367 0.054 Uiso 1 1 calc R . .
H29B H 1.1031 0.8762 0.0162 0.054 Uiso 1 1 calc R . .
C30 C 1.1963(11) 0.9344(6) -0.0589(7) 0.039(3) Uani 1 1 d . . .
H30A H 1.2732 0.9388 -0.0187 0.047 Uiso 1 1 calc R . .
H30B H 1.2169 0.9272 -0.1133 0.047 Uiso 1 1 calc R . .
C31 C 1.2024(17) 1.0655(11) -0.0661(9) 0.082(6) Uani 1 1 d . . .
H31A H 1.2816 1.0653 -0.0279 0.098 Uiso 1 1 calc R . .
H31B H 1.2169 1.0720 -0.1222 0.098 Uiso 1 1 calc R . .
C32 C 1.1198(16) 1.1259(9) -0.0443(9) 0.065(5) Uani 1 1 d . . .
H32A H 1.0957 1.1138 0.0081 0.078 Uiso 1 1 calc R . .
H32B H 1.1649 1.1730 -0.0375 0.078 Uiso 1 1 calc R . .
C33 C 0.9772(13) 0.8779(7) -0.3536(11) 0.077(5) Uani 1 1 d . . .
H33A H 0.9960 0.8992 -0.4042 0.093 Uiso 1 1 calc R . .
H33B H 1.0174 0.8292 -0.3458 0.093 Uiso 1 1 calc R . .
C34 C 1.0305(8) 0.9246(5) -0.2865(5) 0.0372(18) Uani 1 1 d . . .
H34A H 1.1182 0.9297 -0.2876 0.045 Uiso 1 1 calc R . .
H34B H 1.0241 0.8988 -0.2354 0.045 Uiso 1 1 calc R . .
C35 C 1.0490(8) 1.0482(5) -0.3149(5) 0.044(2) Uani 1 1 d . . .
H35A H 1.0602 1.0304 -0.3689 0.053 Uiso 1 1 calc R . .
H35B H 1.1300 1.0520 -0.2791 0.053 Uiso 1 1 calc R . .
C36 C 0.9907(12) 1.1178(7) -0.3226(11) 0.080(5) Uani 1 1 d . . .
H36A H 1.0410 1.1511 -0.3493 0.096 Uiso 1 1 calc R . .
H36B H 0.9936 1.1369 -0.2669 0.096 Uiso 1 1 calc R . .
C37 C 0.8146(10) 1.1872(6) -0.3984(9) 0.053(3) Uani 1 1 d . . .
H37A H 0.8730 1.2126 -0.4265 0.063 Uiso 1 1 calc R . .
H37B H 0.7994 1.2195 -0.3539 0.063 Uiso 1 1 calc R . .
C38 C 0.7059(10) 1.1772(6) -0.4533(6) 0.053(3) Uani 1 1 d . . .
H38A H 0.7227 1.1531 -0.5031 0.063 Uiso 1 1 calc R . .
H38B H 0.6685 1.2257 -0.4690 0.063 Uiso 1 1 calc R . .
C39 C 0.5042(15) 1.1230(7) -0.4582(11) 0.093(7) Uani 1 1 d . . .
H39A H 0.4641 1.1717 -0.4611 0.111 Uiso 1 1 calc R . .
H39B H 0.5070 1.1083 -0.5148 0.111 Uiso 1 1 calc R . .
C40 C 0.4315(8) 1.0752(7) -0.4297(7) 0.060(3) Uani 1 1 d . . .
H40A H 0.3562 1.0709 -0.4714 0.072 Uiso 1 1 calc R . .
H40B H 0.4083 1.0979 -0.3811 0.072 Uiso 1 1 calc R . .
C41 C 0.4361(9) 0.9529(6) -0.4744(6) 0.057(2) Uani 1 1 d . . .
H41A H 0.4653 0.9726 -0.5224 0.068 Uiso 1 1 calc R . .
H41B H 0.3462 0.9503 -0.4874 0.068 Uiso 1 1 calc R . .
C42 C 0.4870(16) 0.8807(9) -0.4537(11) 0.096(7) Uani 1 1 d . . .
H42A H 0.4500 0.8607 -0.4091 0.115 Uiso 1 1 calc R . .
H42B H 0.4624 0.8482 -0.5015 0.115 Uiso 1 1 calc R . .
C43 C 0.6662(10) 0.8104(5) -0.4245(7) 0.055(3) Uani 1 1 d . . .
H43A H 0.6285 0.7788 -0.4706 0.066 Uiso 1 1 calc R . .
H43B H 0.6562 0.7860 -0.3733 0.066 Uiso 1 1 calc R . .
C44 C 0.8013(17) 0.8201(7) -0.4254(9) 0.073(5) Uani 1 1 d . . .
H44A H 0.8413 0.7714 -0.4186 0.088 Uiso 1 1 calc R . .
H44B H 0.8103 0.8396 -0.4791 0.088 Uiso 1 1 calc R . .

loop_
_atom_site_aniso_label
_atom_site_aniso_U_11
_atom_site_aniso_U_22
_atom_site_aniso_U_33
_atom_site_aniso_U_23
_atom_site_aniso_U_13
_atom_site_aniso_U_12
Lu1 0.01462(10) 0.02206(10) 0.02062(11) 0.0001(2) 0.00238(7) -0.0001(2)
K1 0.0421(6) 0.0278(6) 0.0206(5) 0.0020(15) 0.0044(4) 0.0042(17)
K2 0.0261(5) 0.0227(5) 0.0259(5) 0.0025(15) -0.0003(4) -0.0036(15)
Si1 0.021(2) 0.024(2) 0.0059(19) 0.0064(17) -0.0001(17) 0.0097(18)
Si2 0.013(2) 0.022(2) 0.013(2) 0.0000(17) 0.0050(17) -0.0046(17)
Si3 0.017(3) 0.023(2) 0.032(2) 0.0106(19) 0.006(2) -0.006(2)
Si4 0.035(3) 0.020(3) 0.026(3) -0.004(2) 0.000(2) 0.002(2)
Si5 0.013(2) 0.019(2) 0.039(3) 0.007(2) 0.006(2) -0.0027(18)
Si6 0.013(2) 0.026(3) 0.0128(19) -0.0003(16) 0.0007(15) -0.0058(16)
Si1B 0.012(4) 0.048(6) 0.050(6) 0.006(4) 0.010(4) 0.014(4)
Si2B 0.024(5) 0.045(5) 0.036(5) -0.005(4) 0.001(4) 0.004(4)
Si3B 0.054(7) 0.015(5) 0.078(7) 0.014(4) 0.028(6) -0.001(4)
Si4B 0.034(5) 0.032(4) 0.010(4) 0.009(3) -0.009(3) -0.011(4)
Si5B 0.016(4) 0.029(5) 0.056(6) 0.003(4) 0.004(4) 0.000(4)
Si6B 0.019(5) 0.027(5) 0.109(9) 0.000(5) 0.018(5) -0.002(4)
N1 0.0151(17) 0.028(3) 0.0204(19) 0.010(4) 0.0039(15) -0.003(4)
N2 0.024(5) 0.011(4) 0.043(6) 0.006(4) 0.004(4) 0.004(4)
N3 0.010(4) 0.039(6) 0.030(5) -0.002(4) -0.002(4) 0.004(4)
C1 0.032(2) 0.064(4) 0.044(3) 0.037(6) 0.001(2) -0.004(6)
O1 0.048(3) 0.089(5) 0.042(3) 0.037(7) 0.008(3) -0.001(7)
C2 0.037(3) 0.056(3) 0.044(3) -0.011(6) 0.012(2) -0.038(5)
O2 0.042(3) 0.051(3) 0.045(3) 0.009(6) 0.007(2) -0.022(6)
O3 0.072(7) 0.041(5) 0.016(4) 0.001(4) 0.000(5) -0.013(5)
O4 0.068(6) 0.024(4) 0.054(6) 0.006(4) 0.020(5) 0.011(4)
O5 0.037(2) 0.043(2) 0.036(2) 0.011(5) 0.0096(17) 0.022(5)
O6 0.040(4) 0.029(4) 0.017(3) 0.002(3) -0.001(3) -0.002(3)
O7 0.039(5) 0.036(5) 0.025(4) 0.008(4) -0.004(4) 0.003(4)
O8 0.045(2) 0.042(3) 0.034(2) -0.004(4) -0.0041(18) -0.008(5)
O9 0.050(6) 0.062(6) 0.055(6) -0.018(5) -0.001(5) 0.034(5)
O10 0.0301(18) 0.040(2) 0.0269(18) 0.003(5) 0.0041(15) 0.000(6)
O11 0.070(7) 0.049(5) 0.041(5) 0.032(4) -0.031(5) -0.025(5)
O12 0.027(4) 0.044(4) 0.046(4) 0.013(3) -0.008(3) 0.007(3)
O13 0.032(2) 0.055(3) 0.036(2) -0.019(5) -0.0037(17) -0.003(6)
O14 0.055(6) 0.041(4) 0.046(5) -0.011(3) 0.014(4) -0.021(4)
C3 0.029(3) 0.062(4) 0.021(3) -0.014(7) 0.001(2) 0.011(8)
C4 0.025(3) 0.035(4) 0.034(4) 0.007(3) 0.001(3) 0.007(3)
C5 0.014(3) 0.033(4) 0.057(6) 0.012(4) 0.008(4) 0.004(3)
C6 0.025(3) 0.046(3) 0.021(2) 0.010(7) 0.004(2) -0.016(7)
C7 0.028(4) 0.040(5) 0.055(6) -0.013(4) 0.008(4) -0.006(3)
C8 0.032(4) 0.038(4) 0.032(4) 0.010(3) 0.006(3) -0.006(3)
C9 0.076(11) 0.073(9) 0.090(12) 0.069(9) 0.012(9) -0.013(8)
C10 0.017(3) 0.048(5) 0.037(4) 0.003(3) 0.010(3) -0.003(2)
C11 0.030(4) 0.025(4) 0.112(9) -0.011(5) 0.004(5) -0.013(3)
C12 0.057(9) 0.023(6) 0.110(11) -0.007(7) 0.053(8) -0.009(6)
C13 0.058(9) 0.046(7) 0.062(8) -0.026(6) -0.018(6) 0.007(6)
C14 0.031(4) 0.040(4) 0.038(4) -0.005(3) 0.002(3) 0.005(3)
C15 0.029(3) 0.041(4) 0.032(4) -0.002(3) -0.003(3) 0.000(3)
C16 0.029(4) 0.041(4) 0.052(5) 0.003(4) 0.000(4) 0.014(3)
C17 0.026(6) 0.061(8) 0.050(7) 0.029(6) 0.005(5) 0.002(5)
C18 0.042(7) 0.028(6) 0.044(7) -0.005(5) -0.012(5) -0.007(5)
C19 0.028(7) 0.129(14) 0.066(10) -0.035(9) 0.002(6) 0.021(8)
C20 0.034(4) 0.035(4) 0.035(4) -0.009(3) 0.005(3) -0.013(3)
C21 0.095(10) 0.028(5) 0.039(6) -0.023(5) -0.021(6) 0.004(5)
C22 0.060(9) 0.019(5) 0.070(9) -0.021(5) 0.035(7) -0.003(5)
C23 0.078(10) 0.035(7) 0.046(7) 0.015(5) 0.017(7) 0.023(6)
C24 0.063(10) 0.047(7) 0.059(9) 0.003(6) 0.000(7) 0.006(7)
C25 0.026(6) 0.061(8) 0.055(8) 0.000(6) 0.030(6) -0.016(5)
C26 0.025(5) 0.044(7) 0.053(7) 0.015(5) 0.002(5) -0.005(4)
C27 0.061(9) 0.049(8) 0.032(7) -0.012(5) 0.006(6) -0.011(7)
C28 0.057(7) 0.028(5) 0.030(5) -0.003(4) 0.025(5) 0.005(4)
C29 0.056(8) 0.036(6) 0.031(7) 0.005(5) -0.022(6) 0.011(5)
C30 0.026(6) 0.046(6) 0.040(7) -0.006(5) -0.006(5) 0.009(5)
C31 0.068(11) 0.134(15) 0.032(8) 0.015(8) -0.017(7) -0.022(11)
C32 0.082(12) 0.064(10) 0.043(8) -0.004(7) -0.005(8) -0.037(9)
C33 0.050(7) 0.030(6) 0.163(15) -0.029(7) 0.047(8) -0.018(5)
C34 0.032(4) 0.034(4) 0.044(5) -0.010(4) 0.003(4) 0.008(4)
C35 0.033(4) 0.063(6) 0.036(5) -0.013(4) 0.007(4) -0.015(4)
C36 0.037(6) 0.042(7) 0.159(14) -0.016(8) 0.018(8) -0.030(6)
C37 0.043(6) 0.022(5) 0.100(10) 0.014(5) 0.031(6) -0.001(4)
C38 0.052(6) 0.050(6) 0.050(6) 0.027(5) -0.009(5) -0.007(5)
C39 0.075(11) 0.033(7) 0.139(15) 0.039(8) -0.060(10) 0.005(6)
C40 0.022(4) 0.087(8) 0.065(7) 0.010(6) -0.010(4) 0.000(5)
C41 0.044(5) 0.073(7) 0.045(6) 0.000(5) -0.012(4) -0.019(5)
C42 0.061(10) 0.073(11) 0.124(15) 0.038(10) -0.060(9) -0.029(8)
C43 0.070(8) 0.039(5) 0.055(7) -0.015(5) 0.009(5) -0.014(5)
C44 0.128(14) 0.030(6) 0.077(9) -0.024(6) 0.058(9) -0.019(7)

loop_
_atom_type_symbol
_atom_type_description
_atom_type_scat_dispersion_real
_atom_type_scat_dispersion_imag
_atom_type_scat_source
C C 0.0033 0.0016 'International Tables Vol C Tables 4.2.6.8 and 6.1.1.4'
H H 0.0000 0.0000 'International Tables Vol C Tables 4.2.6.8 and 6.1.1.4'
N N 0.0061 0.0033 'International Tables Vol C Tables 4.2.6.8 and 6.1.1.4'
O O 0.0106 0.0060 'International Tables Vol C Tables 4.2.6.8 and 6.1.1.4'
Si Si 0.0817 0.0704 'International Tables Vol C Tables 4.2.6.8 and 6.1.1.4'
K K 0.2009 0.2494 'International Tables Vol C Tables 4.2.6.8 and 6.1.1.4'
Lu Lu -0.4720 5.8584 'International Tables Vol C Tables 4.2.6.8 and 6.1.1.4'

loop_
_geom_angle_atom_site_label_1
_geom_angle_atom_site_label_2
_geom_angle_atom_site_label_3
_geom_angle
_geom_angle_site_symmetry_1
_geom_angle_site_symmetry_3
N3 Lu1 N1 121.2(4) . .
N3 Lu1 N2 119.56(15) . .
N1 Lu1 N2 119.1(4) . .
N3 Lu1 C1 89.1(4) . .
N1 Lu1 C1 88.63(15) . .
N2 Lu1 C1 88.7(4) . .
N3 Lu1 C2 92.3(4) . .
N1 Lu1 C2 89.21(16) . .
N2 Lu1 C2 92.1(3) . .
C1 Lu1 C2 177.83(19) . .
O4 K1 O8 121.6(4) . .
O4 K1 O6 117.83(16) . .
O8 K1 O6 120.5(3) . .
O4 K1 O1 90.8(3) . .
O8 K1 O1 88.60(15) . .
O6 K1 O1 90.6(3) . .
O4 K1 O7 176.3(3) . .
O8 K1 O7 59.1(3) . .
O6 K1 O7 61.6(3) . .
O1 K1 O7 92.9(3) . .
O4 K1 O3 60.1(3) . .
O8 K1 O3 61.9(3) . .
O6 K1 O3 174.1(2) . .
O1 K1 O3 94.9(3) . .
O7 K1 O3 120.08(14) . .
O4 K1 O5 60.1(3) . .
O8 K1 O5 169.88(13) . .
O6 K1 O5 58.8(3) . .
O1 K1 O5 101.44(13) . .
O7 K1 O5 118.5(3) . .
O3 K1 O5 117.8(3) . .
O4 K1 O10 93.5(3) . .
O8 K1 O10 82.34(12) . .
O6 K1 O10 94.4(3) . .
O1 K1 O10 170.93(14) . .
O7 K1 O10 82.9(3) . .
O3 K1 O10 80.4(3) . .
O5 K1 O10 87.62(10) . .
O14 K2 O11 164.9(3) . .
O14 K2 O12 118.1(2) . .
O11 K2 O12 59.5(3) . .
O14 K2 O9 62.2(3) . .
O11 K2 O9 117.01(18) . .
O12 K2 O9 169.3(3) . .
O14 K2 O13 59.7(3) . .
O11 K2 O13 123.0(4) . .
O12 K2 O13 64.2(3) . .
O9 K2 O13 120.0(4) . .
O14 K2 O10 124.0(4) . .
O11 K2 O10 60.4(3) . .
O12 K2 O10 117.9(3) . .
O9 K2 O10 62.7(3) . .
O13 K2 O10 156.82(11) . .
O14 K2 O2 78.2(3) . 1_554
O11 K2 O2 86.7(3) . 1_554
O12 K2 O2 80.4(3) . 1_554
O9 K2 O2 89.5(3) . 1_554
O13 K2 O2 92.63(13) . 1_554
O10 K2 O2 110.54(12) . 1_554
O14 K2 O5 92.8(3) . .
O11 K2 O5 102.0(3) . .
O12 K2 O5 90.2(3) . .
O9 K2 O5 100.4(3) . .
O13 K2 O5 69.21(11) . .
O10 K2 O5 87.61(10) . .
O2 K2 O5 161.81(13) 1_554 .
N1 Si1 C4 114.4(4) . .
N1 Si1 C5 113.2(4) . .
C4 Si1 C5 101.9(4) . .
N1 Si1 C3 109.2(6) . .
C4 Si1 C3 108.9(5) . .
C5 Si1 C3 109.0(4) . .
N1 Si2 C6 112.4(5) . .
N1 Si2 C8 113.5(4) . .
C6 Si2 C8 105.1(4) . .
N1 Si2 C7 112.3(4) . .
C6 Si2 C7 108.4(4) . .
C8 Si2 C7 104.6(4) . .
N2 Si3 C10 114.8(4) . .
N2 Si3 C9 110.6(7) . .
C10 Si3 C9 111.3(6) . .
N2 Si3 C11 110.5(6) . .
C10 Si3 C11 104.8(4) . .
C9 Si3 C11 104.1(6) . .
N2 Si3 Lu1 37.0(3) . .
C10 Si3 Lu1 79.4(2) . .
C9 Si3 Lu1 117.7(5) . .
C11 Si3 Lu1 133.4(4) . .
N2 Si4 C14 114.2(5) . .
N2 Si4 C13 110.5(6) . .
C14 Si4 C13 104.3(6) . .
N2 Si4 C12 112.5(5) . .
C14 Si4 C12 103.4(5) . .
C13 Si4 C12 111.5(7) . .
N3 Si5 C17 113.8(6) . .
N3 Si5 C15 113.5(4) . .
C17 Si5 C15 108.8(6) . .
N3 Si5 C16 113.4(5) . .
C17 Si5 C16 103.5(5) . .
C15 Si5 C16 102.8(4) . .
N3 Si6 C18 115.9(5) . .
N3 Si6 C20 112.6(5) . .
C18 Si6 C20 105.9(4) . .
N3 Si6 C19 107.3(6) . .
C18 Si6 C19 110.4(7) . .
C20 Si6 C19 104.2(5) . .
Si1 N1 Si2 119.8(3) . .
Si1 N1 Lu1 120.8(4) . .
Si2 N1 Lu1 119.5(4) . .
Si4 N2 Si3 122.8(6) . .
Si4 N2 Lu1 121.7(5) . .
Si3 N2 Lu1 115.5(5) . .
Si6 N3 Si5 116.5(6) . .
Si6 N3 Lu1 125.3(5) . .
Si5 N3 Lu1 118.1(5) . .
O1 C1 Lu1 179.5(7) . .
C1 O1 K1 178.6(12) . .
O2 C2 Lu1 178.4(5) . .
C2 O2 K2 173.6(7) . 1_556
C32 O3 C21 108.9(11) . .
C32 O3 K1 109.2(8) . .
C21 O3 K1 104.5(8) . .
C23 O4 C22 106.7(10) . .
C23 O4 K1 123.3(8) . .
C22 O4 K1 123.3(8) . .
C24 O5 C25 109.5(5) . .
C24 O5 K1 111.4(8) . .
C25 O5 K1 108.3(7) . .
C24 O5 K2 119.4(7) . .
C25 O5 K2 114.6(7) . .
K1 O5 K2 91.94(10) . .
C27 O6 C26 119.5(10) . .
C27 O6 K1 115.6(7) . .
C26 O6 K1 118.9(7) . .
C29 O7 C28 114.1(9) . .
C29 O7 K1 111.6(6) . .
C28 O7 K1 106.6(6) . .
C30 O8 C31 114.3(7) . .
C30 O8 K1 122.0(7) . .
C31 O8 K1 116.1(8) . .
C33 O9 C44 121.0(12) . .
C33 O9 K2 112.2(9) . .
C44 O9 K2 107.5(9) . .
C35 O10 C34 107.7(7) . .
C35 O10 K2 110.7(5) . .
C34 O10 K2 107.6(5) . .
C35 O10 K1 132.9(6) . .
C34 O10 K1 102.6(5) . .
K2 O10 K1 92.81(10) . .
C37 O11 C36 125.0(10) . .
C37 O11 K2 120.1(8) . .
C36 O11 K2 114.9(7) . .
C39 O12 C38 120.9(10) . .
C39 O12 K2 111.1(7) . .
C38 O12 K2 107.1(7) . .
C41 O13 C40 108.0(8) . .
C41 O13 K2 106.4(5) . .
C40 O13 K2 107.4(5) . .
C42 O14 C43 119.8(11) . .
C42 O14 K2 118.7(9) . .
C43 O14 K2 121.1(7) . .
O3 C21 C22 107.1(9) . .
O3 C21 K1 52.4(6) . .
C22 C21 K1 84.6(6) . .
O4 C22 C21 100.5(10) . .
O4 C23 C24 108.1(10) . .
O5 C24 C23 104.2(11) . .
C26 C25 O5 112.2(9) . .
C25 C26 O6 108.7(12) . .
O6 C27 C28 116.0(10) . .
C27 C28 O7 111.3(10) . .
C27 C28 K1 80.0(7) . .
O7 C28 K1 49.9(5) . .
O7 C29 C30 107.1(9) . .
O8 C30 C29 109.9(10) . .
C32 C31 O8 103.9(14) . .
O3 C32 C31 111.3(13) . .
O3 C32 K1 49.4(6) . .
C31 C32 K1 83.0(9) . .
O9 C33 C34 116.5(12) . .
O9 C33 K2 47.8(7) . .
C34 C33 K2 85.2(7) . .
C33 C34 O10 117.8(9) . .
O10 C35 C36 107.8(9) . .
C35 C36 O11 120.6(10) . .
O11 C37 C38 114.1(10) . .
C37 C38 O12 111.2(9) . .
C37 C38 K2 82.8(6) . .
O12 C38 K2 49.3(5) . .
C40 C39 O12 120.1(12) . .
C40 C39 K2 84.1(7) . .
O12 C39 K2 47.3(6) . .
C39 C40 O13 120.7(10) . .
O13 C41 C42 107.4(11) . .
O13 C41 K2 51.0(4) . .
C42 C41 K2 79.4(7) . .
O14 C42 C41 116.4(12) . .
O14 C43 C44 110.0(9) . .
O9 C44 C43 113.6(11) . .
O9 C44 K2 49.7(6) . .
C43 C44 K2 81.1(7) . .

loop_
_geom_bond_atom_site_label_1
_geom_bond_atom_site_label_2
_geom_bond_distance
_geom_bond_site_symmetry_2
Lu1 N3 2.227(9) .
Lu1 N1 2.249(4) .
Lu1 N2 2.255(9) .
Lu1 C1 2.426(6) .
Lu1 C2 2.432(5) .
K1 O4 2.658(10) .
K1 O8 2.734(5) .
K1 O6 2.768(9) .
K1 O1 2.792(6) .
K1 O7 2.823(9) .
K1 O3 2.837(10) .
K1 O5 2.922(4) .
K1 O10 3.056(4) .
K2 O14 2.687(9) .
K2 O11 2.701(10) .
K2 O12 2.737(9) .
K2 O9 2.789(10) .
K2 O13 2.847(4) .
K2 O10 2.900(4) .
K2 O2 2.932(5) 1_554
K2 O5 3.078(4) .
Si1 N1 1.694(8) .
Si1 C4 1.879(8) .
Si1 C5 1.899(9) .
Si1 C3 1.958(9) .
Si2 N1 1.754(8) .
Si2 C6 1.835(10) .
Si2 C8 1.882(8) .
Si2 C7 1.886(10) .
Si3 N2 1.730(11) .
Si3 C10 1.883(8) .
Si3 C9 1.895(11) .
Si3 C11 1.904(10) .
Si4 N2 1.651(10) .
Si4 C14 1.858(9) .
Si4 C13 1.948(13) .
Si4 C12 1.969(12) .
Si5 N3 1.773(11) .
Si5 C17 1.858(11) .
Si5 C15 1.878(8) .
Si5 C16 1.899(9) .
Si6 N3 1.680(11) .
Si6 C18 1.866(12) .
Si6 C20 1.885(8) .
Si6 C19 2.022(14) .
C1 O1 1.156(7) .
C2 O2 1.173(6) .
O2 K2 2.932(5) 1_556
O3 C32 1.369(17) .
O3 C21 1.407(16) .
O4 C23 1.419(16) .
O4 C22 1.457(14) .
O5 C24 1.435(16) .
O5 C25 1.441(15) .
O6 C27 1.358(15) .
O6 C26 1.433(13) .
O7 C29 1.462(13) .
O7 C28 1.470(13) .
O8 C30 1.315(14) .
O8 C31 1.53(2) .
O9 C33 1.287(16) .
O9 C44 1.413(17) .
O10 C35 1.346(11) .
O10 C34 1.519(13) .
O11 C37 1.328(14) .
O11 C36 1.463(16) .
O12 C39 1.368(17) .
O12 C38 1.449(13) .
O13 C41 1.406(11) .
O13 C40 1.497(15) .
O14 C42 1.360(19) .
O14 C43 1.358(13) .
C21 C22 1.563(18) .
C23 C24 1.62(2) .
C25 C26 1.371(18) .
C27 C28 1.405(17) .
C29 C30 1.507(16) .
C31 C32 1.52(2) .
C33 C34 1.443(16) .
C35 C36 1.419(16) .
C37 C38 1.390(16) .
C39 C40 1.340(18) .
C41 C42 1.448(18) .
C43 C44 1.53(2) .
